data_7160133
loop_
_publ_author_name
'Shen, Li-Wen'
'Luo, Nian'
'Jia, Yun-Qing'
'Wang, Guang-Wei'
'Yuan, Shu-Pei'
'Xiang, Min'

_publ_section_title
;
 Lewis base promoted [4 + 2] annulation of <i>o</i>-acylamino-aryl MBH
 carbonates with isatin.
;
_journal_issue 39
_journal_name_full 'Organic &amp; biomolecular chemistry'
_journal_page_first 7961
_journal_page_last 7964
_journal_paper_doi 10.1039/d4ob01240b
_journal_volume 22
_journal_year 2024
_chemical_formula_moiety 'C26 H28 N2 O6'
_chemical_formula_sum 'C26 H28 N2 O6'
_chemical_formula_weight 464.50
_space_group_crystal_system monoclinic
_space_group_IT_number 14
_space_group_name_Hall '-P 2ybc'
_space_group_name_H-M_alt 'P 1 21/c 1'
_atom_sites_solution_hydrogens geom
_atom_sites_solution_primary direct
_audit_creation_date 2024-05-25
_audit_creation_method
;
Olex2 1.2
(compiled 2018.05.29 svn.r3508 for OlexSys, GUI svn.r5506)
;
_audit_update_record
;
2024-06-05 deposited with the CCDC.	2024-09-04 downloaded from the CCDC.
;
_cell_angle_alpha 90
_cell_angle_beta 105.953(3)
_cell_angle_gamma 90
_cell_formula_units_Z 4
_cell_length_a 8.2639(3)
_cell_length_b 23.4915(6)
_cell_length_c 13.1699(4)
_cell_measurement_reflns_used 3957
_cell_measurement_temperature 293(2)
_cell_measurement_theta_max 70.9840
_cell_measurement_theta_min 3.7540
_cell_volume 2458.23(14)
_computing_cell_refinement 'CrysAlisPro 1.171.42.102a (Rigaku OD, 2023)'
_computing_data_collection 'CrysAlisPro 1.171.42.102a (Rigaku OD, 2023)'
_computing_data_reduction 'CrysAlisPro 1.171.42.102a (Rigaku OD, 2023)'
_computing_molecular_graphics 'Olex2 (Dolomanov et al., 2009)'
_computing_publication_material 'Olex2 (Dolomanov et al., 2009)'
_computing_structure_refinement 'ShelXL (Sheldrick, 2015)'
_computing_structure_solution 'ShelXS (Sheldrick, 2008)'
_diffrn_ambient_temperature 293(2)
_diffrn_detector 'CCD plate'
_diffrn_detector_area_resol_mean 16.2312
_diffrn_detector_type Eos
_diffrn_measured_fraction_theta_full 0.996
_diffrn_measured_fraction_theta_max 0.996
_diffrn_measurement_details
;
List of Runs (angles in degrees, time in seconds):

  # Type    Start    End  Width  t~exp~   \w     \q     \k     \f   Frames
#--------------------------------------------------------------------------
  1  \w      2.00  33.00   1.00    1.10    --  -33.50  57.00   0.00   31
  2  \w    -73.00 -35.00   1.00    1.10    --  -33.50 178.00-120.00   38
  3  \w    -41.00 -11.00   1.00    1.10    --  -33.50 -37.00-150.00   30
  4  \w    -99.00 -73.00   1.00    1.10    --  -33.50 -37.00-150.00   26
  5  \w     61.00  87.00   1.00    1.10    --   36.47 178.00 -90.00   26
  6  \w    -10.00  46.00   1.00    1.10    --   36.47 -77.00 -90.00   56
  7  \w     64.00  90.00   1.00    1.10    --   36.47  57.00  30.00   26
  8  \w     63.00 103.00   1.00    1.10    --   36.47  57.00 150.00   40
  9  \w     27.00  53.00   1.00    1.10    --   36.47  57.00 150.00   26
 10  \w    -35.00  57.00   1.00    1.10    --   36.47 -19.00  30.00   92
 11  \w     19.00  52.00   1.00    1.10    --   36.47  57.00  30.00   33
 12  \w     44.00 125.00   1.00    5.50    --  108.00 -61.00  60.00   81
 13  \w     83.00 170.00   1.00    5.50    --  108.00  30.00 -60.00   87
 14  \w    103.00 158.00   1.00    5.50    --  108.00  77.00 150.00   55
 15  \w     86.00 128.00   1.00    5.50    --  108.00 -45.00 -60.00   42
 16  \w     40.00  65.00   1.00    5.50    --  108.00 -45.00 -60.00   25
 17  \w     40.00  98.00   1.00    5.50    --  108.00-111.00 -30.00   58
 18  \w    121.00 152.00   1.00    5.50    --  108.00 111.00 150.00   31
 19  \w     44.00 101.00   1.00    5.50    --  108.00 -77.00  30.00   57
 20  \w     62.00 136.00   1.00    5.50    --  108.00 178.00 -30.00   74
;
_diffrn_measurement_device 'four-circle diffractometer'
_diffrn_measurement_device_type 'Xcalibur, Eos, Gemini'
_diffrn_measurement_method '\w scans'
_diffrn_orient_matrix_type 'CrysAlisPro convention (1999,Acta A55,543-557)'
_diffrn_orient_matrix_UB_11 -0.1831588000
_diffrn_orient_matrix_UB_12 0.0093898000
_diffrn_orient_matrix_UB_13 0.0030278000
_diffrn_orient_matrix_UB_21 0.0327779000
_diffrn_orient_matrix_UB_22 -0.0366823000
_diffrn_orient_matrix_UB_23 0.1006263000
_diffrn_orient_matrix_UB_31 0.0545529000
_diffrn_orient_matrix_UB_32 0.0535017000
_diffrn_orient_matrix_UB_33 0.0683796000
_diffrn_radiation_monochromator graphite
_diffrn_radiation_probe x-ray
_diffrn_radiation_type CuK\a
_diffrn_radiation_wavelength 1.54184
_diffrn_reflns_av_R_equivalents 0.0295
_diffrn_reflns_av_unetI/netI 0.0372
_diffrn_reflns_Laue_measured_fraction_full 0.996
_diffrn_reflns_Laue_measured_fraction_max 0.996
_diffrn_reflns_limit_h_max 8
_diffrn_reflns_limit_h_min -9
_diffrn_reflns_limit_k_max 28
_diffrn_reflns_limit_k_min -25
_diffrn_reflns_limit_l_max 15
_diffrn_reflns_limit_l_min -14
_diffrn_reflns_number 9520
_diffrn_reflns_point_group_measured_fraction_full 0.996
_diffrn_reflns_point_group_measured_fraction_max 0.996
_diffrn_reflns_theta_full 67.070
_diffrn_reflns_theta_max 67.070
_diffrn_reflns_theta_min 3.763
_diffrn_source 'fine-focus sealed X-ray tube'
_diffrn_source_type 'Enhance (Cu) X-ray Source'
_exptl_absorpt_coefficient_mu 0.736
_exptl_absorpt_correction_T_max 1.00000
_exptl_absorpt_correction_T_min 0.92085
_exptl_absorpt_correction_type multi-scan
_exptl_absorpt_process_details
;
CrysAlisPro 1.171.42.102a (Rigaku Oxford Diffraction, 2023)
Empirical absorption correction using spherical harmonics,
implemented in SCALE3 ABSPACK scaling algorithm.
;
_exptl_crystal_colour colourless
_exptl_crystal_colour_primary colourless
_exptl_crystal_density_diffrn 1.255
_exptl_crystal_description block
_exptl_crystal_F_000 984
_exptl_crystal_size_max 0.14
_exptl_crystal_size_mid 0.1
_exptl_crystal_size_min 0.09
_refine_diff_density_max 0.483
_refine_diff_density_min -0.272
_refine_diff_density_rms 0.061
_refine_ls_extinction_method none
_refine_ls_goodness_of_fit_ref 1.055
_refine_ls_hydrogen_treatment constr
_refine_ls_matrix_type full
_refine_ls_number_parameters 320
_refine_ls_number_reflns 4370
_refine_ls_number_restraints 17
_refine_ls_restrained_S_all 1.061
_refine_ls_R_factor_all 0.0716
_refine_ls_R_factor_gt 0.0585
_refine_ls_shift/su_max 0.000
_refine_ls_shift/su_mean 0.000
_refine_ls_structure_factor_coef Fsqd
_refine_ls_weighting_details 'w=1/[\s^2^(Fo^2^)+(0.0933P)^2^+0.4004P] where P=(Fo^2^+2Fc^2^)/3'
_refine_ls_weighting_scheme calc
_refine_ls_wR_factor_gt 0.1550
_refine_ls_wR_factor_ref 0.1695
_reflns_Friedel_coverage 0.000
_reflns_number_gt 3455
_reflns_number_total 4370
_reflns_threshold_expression 'I > 2\s(I)'
_cod_data_source_file d4ob01240b2.cif
_cod_data_source_block 202405181
_cod_depositor_comments 'Adding full bibliography for 7160133.cif.'
_cod_original_cell_volume 2458.23(13)
_cod_database_code 7160133
_shelx_shelxl_version_number 2014/7
_chemical_oxdiff_formula C20H20N3O1
_shelx_space_group_comment
;
The symmetry employed for this shelxl refinement is uniquely defined
by the following loop, which should always be used as a source of
symmetry information in preference to the above space-group names.
They are only intended as comments.
;
_shelx_estimated_absorpt_t_max 0.937
_shelx_estimated_absorpt_t_min 0.904
_reflns_odcompleteness_completeness 99.54
_reflns_odcompleteness_iscentric 1
_reflns_odcompleteness_theta 66.97
_olex2_refinement_description
;
1. Fixed Uiso
 At 1.2 times of:
  All C(H) groups, All C(H,H) groups
 At 1.5 times of:
  All C(H,H,H) groups
2. Restrained distances
 C11-C12
 1.54 with sigma of 0.02
 O2-C11
 1.43 with sigma of 0.02
 O2-C11A
 1.43 with sigma of 0.02
 C11A-C12A
 1.54 with sigma of 0.02
3. Rigid bond restraints
 O2, C9
 with sigma for 1-2 distances of 0.001 and sigma for 1-3 distances of 0.001
4. Uiso/Uaniso restraints and constraints
Uanis(O2) \\sim Ueq, Uanis(C9) \\sim Ueq: with sigma of 0.01 and sigma for
terminal atoms of 0.02
Uanis(C11) = Uanis(C11A)
Uanis(C12) = Uanis(C12A)
5. Others
 Sof(C11A)=Sof(H11C)=Sof(H11D)=Sof(C12A)=Sof(H12D)=Sof(H12E)=Sof(H12F)=1-FVAR(1)
 Sof(C11)=Sof(H11A)=Sof(H11B)=Sof(C12)=Sof(H12A)=Sof(H12B)=Sof(H12C)=FVAR(1)
6.a Ternary CH refined with riding coordinates:
 C7(H7)
6.b Secondary CH2 refined with riding coordinates:
 C11(H11A,H11B), C11A(H11C,H11D)
6.c Aromatic/amide H refined with riding coordinates:
 C1(H1), C2(H2), C3(H3), C4(H4), C22(H22), C23(H23), C24(H24), C25(H25)
6.d X=CH2 refined with riding coordinates:
 C10(H10A,H10B)
6.e Idealised Me refined as rotating group:
 C12(H12A,H12B,H12C), C12A(H12D,H12E,H12F), C15(H15A,H15B,H15C), C16(H16A,H16B,
 H16C), C17(H17A,H17B,H17C), C26(H26A,H26B,H26C)
;
_olex2_submission_special_instructions 'No special instructions were received'
_oxdiff_exptl_absorpt_empirical_details
;
Empirical correction (ABSPACK) includes:
- Absorption correction using spherical harmonics
- Frame scaling
;
_oxdiff_exptl_absorpt_empirical_full_max 1.186
_oxdiff_exptl_absorpt_empirical_full_min 0.924

loop_
_space_group_symop_operation_xyz
'x, y, z'
'-x, y+1/2, -z+1/2'
'-x, -y, -z'
'x, -y-1/2, z-1/2'

loop_
_atom_site_label
_atom_site_type_symbol
_atom_site_fract_x
_atom_site_fract_y
_atom_site_fract_z
_atom_site_U_iso_or_equiv
_atom_site_adp_type
_atom_site_occupancy
_atom_site_site_symmetry_order
_atom_site_calc_flag
_atom_site_refinement_flags_posn
_atom_site_refinement_flags_adp
_atom_site_refinement_flags_occupancy
_atom_site_disorder_assembly
_atom_site_disorder_group
O1 O 0.3192(3) 0.17477(10) 0.9575(2) 0.0966(8) Uani 1 1 d . . . . .
O2 O 0.2891(3) 0.25922(9) 1.02625(16) 0.0718(5) Uani 1 1 d D U . . .
O3 O -0.0520(2) 0.48824(7) 0.72396(14) 0.0560(4) Uani 1 1 d . . . . .
O4 O -0.1725(2) 0.47870(6) 0.85839(12) 0.0505(4) Uani 1 1 d . . . . .
O5 O 0.0315(2) 0.31888(6) 0.73373(12) 0.0461(4) Uani 1 1 d . . . . .
O6 O 0.2811(2) 0.41590(8) 0.79888(14) 0.0596(5) Uani 1 1 d . . . . .
N1 N -0.0898(2) 0.40129(7) 0.78654(13) 0.0402(4) Uani 1 1 d . . . . .
N2 N 0.1716(2) 0.41881(8) 0.61800(15) 0.0478(4) Uani 1 1 d . . . . .
C1 C -0.1418(3) 0.27476(10) 0.9385(2) 0.0552(6) Uani 1 1 d . . . . .
H1 H -0.0835 0.2414 0.9628 0.066 Uiso 1 1 calc R . . . .
C2 C -0.2929(4) 0.28516(12) 0.9594(3) 0.0694(8) Uani 1 1 d . . . . .
H2 H -0.3348 0.2594 0.9995 0.083 Uiso 1 1 calc R . . . .
C3 C -0.3825(3) 0.33363(12) 0.9210(3) 0.0667(7) Uani 1 1 d . . . . .
H3 H -0.4856 0.3402 0.9345 0.080 Uiso 1 1 calc R . . . .
C4 C -0.3205(3) 0.37279(10) 0.86238(19) 0.0492(5) Uani 1 1 d . . . . .
H4 H -0.3826 0.4050 0.8350 0.059 Uiso 1 1 calc R . . . .
C5 C -0.1646(3) 0.36317(9) 0.84517(15) 0.0392(4) Uani 1 1 d . . . . .
C6 C -0.0756(3) 0.31352(9) 0.88188(16) 0.0404(4) Uani 1 1 d . . . . .
C7 C 0.0800(3) 0.30470(9) 0.84524(17) 0.0437(5) Uani 1 1 d . . . . .
H7 H 0.1710 0.3297 0.8841 0.052 Uiso 1 1 calc R . . . .
C8 C 0.1392(3) 0.24340(10) 0.8521(2) 0.0550(6) Uani 1 1 d . . . . .
C9 C 0.2576(3) 0.22145(11) 0.9486(2) 0.0614(6) Uani 1 1 d . U . . .
C10 C 0.0828(5) 0.20673(12) 0.7745(3) 0.0871(10) Uani 1 1 d . . . . .
H10A H 0.1183 0.1690 0.7826 0.104 Uiso 1 1 calc R . . . .
H10B H 0.0076 0.2186 0.7118 0.104 Uiso 1 1 calc R . . . .
C11 C 0.369(2) 0.2625(11) 1.1457(12) 0.0743(12) Uani 0.174(8) 1 d D . P A 1
H11A H 0.3491 0.2267 1.1769 0.089 Uiso 0.174(8) 1 calc R . P A 1
H11B H 0.3116 0.2920 1.1742 0.089 Uiso 0.174(8) 1 calc R . P A 1
C11A C 0.3965(6) 0.2372(2) 1.1261(3) 0.0743(12) Uani 0.826(8) 1 d D . P A 2
H11C H 0.4807 0.2116 1.1133 0.089 Uiso 0.826(8) 1 calc R . P A 2
H11D H 0.3298 0.2168 1.1644 0.089 Uiso 0.826(8) 1 calc R . P A 2
C12 C 0.560(3) 0.2750(14) 1.180(2) 0.0946(16) Uani 0.174(8) 1 d D . P A 1
H12A H 0.6169 0.2492 1.1454 0.142 Uiso 0.174(8) 1 calc GR . P A 1
H12B H 0.6022 0.2702 1.2554 0.142 Uiso 0.174(8) 1 calc GR . P A 1
H12C H 0.5796 0.3134 1.1618 0.142 Uiso 0.174(8) 1 calc GR . P A 1
C12A C 0.4775(9) 0.2873(2) 1.1870(4) 0.0946(16) Uani 0.826(8) 1 d D . P A 2
H12D H 0.5368 0.3085 1.1462 0.142 Uiso 0.826(8) 1 calc GR . P A 2
H12E H 0.5552 0.2749 1.2516 0.142 Uiso 0.826(8) 1 calc GR . P A 2
H12F H 0.3930 0.3111 1.2028 0.142 Uiso 0.826(8) 1 calc GR . P A 2
C13 C -0.1031(3) 0.45988(9) 0.78516(15) 0.0417(5) Uani 1 1 d . . . . .
C14 C -0.2185(3) 0.53961(10) 0.86149(19) 0.0546(6) Uani 1 1 d . . . . .
C15 C -0.3022(6) 0.53995(16) 0.9503(3) 0.1024(13) Uani 1 1 d . . . . .
H15A H -0.4033 0.5176 0.9304 0.154 Uiso 1 1 calc GR . . . .
H15B H -0.3296 0.5784 0.9642 0.154 Uiso 1 1 calc GR . . . .
H15C H -0.2268 0.5241 1.0128 0.154 Uiso 1 1 calc GR . . . .
C16 C -0.0610(5) 0.57550(12) 0.8899(2) 0.0772(9) Uani 1 1 d . . . . .
H16A H 0.0185 0.5595 0.9504 0.116 Uiso 1 1 calc GR . . . .
H16B H -0.0886 0.6136 0.9057 0.116 Uiso 1 1 calc GR . . . .
H16C H -0.0126 0.5763 0.8314 0.116 Uiso 1 1 calc GR . . . .
C17 C -0.3365(4) 0.55674(13) 0.7569(2) 0.0754(8) Uani 1 1 d . . . . .
H17A H -0.2782 0.5551 0.7031 0.113 Uiso 1 1 calc GR . . . .
H17B H -0.3756 0.5949 0.7617 0.113 Uiso 1 1 calc GR . . . .
H17C H -0.4308 0.5312 0.7391 0.113 Uiso 1 1 calc GR . . . .
C18 C 0.1685(3) 0.40787(9) 0.71921(17) 0.0444(5) Uani 1 1 d . . . . .
C19 C -0.0022(3) 0.37732(9) 0.71258(16) 0.0398(4) Uani 1 1 d . . . . .
C20 C -0.0938(3) 0.38293(9) 0.59737(16) 0.0407(4) Uani 1 1 d . . . . .
C21 C 0.0157(3) 0.40676(9) 0.54581(17) 0.0443(5) Uani 1 1 d . . . . .
C22 C -0.0342(4) 0.41668(11) 0.43857(19) 0.0578(6) Uani 1 1 d . . . . .
H22 H 0.0386 0.4329 0.4040 0.069 Uiso 1 1 calc R . . . .
C23 C -0.1980(4) 0.40154(12) 0.3839(2) 0.0654(7) Uani 1 1 d . . . . .
H23 H -0.2343 0.4071 0.3112 0.078 Uiso 1 1 calc R . . . .
C24 C -0.3077(3) 0.37846(12) 0.4351(2) 0.0619(7) Uani 1 1 d . . . . .
H24 H -0.4168 0.3691 0.3970 0.074 Uiso 1 1 calc R . . . .
C25 C -0.2555(3) 0.36926(10) 0.54347(18) 0.0492(5) Uani 1 1 d . . . . .
H25 H -0.3290 0.3541 0.5786 0.059 Uiso 1 1 calc R . . . .
C26 C 0.3118(4) 0.44507(12) 0.5899(2) 0.0645(7) Uani 1 1 d . . . . .
H26A H 0.3440 0.4218 0.5387 0.097 Uiso 1 1 calc GR . . . .
H26B H 0.4051 0.4487 0.6518 0.097 Uiso 1 1 calc GR . . . .
H26C H 0.2792 0.4821 0.5605 0.097 Uiso 1 1 calc GR . . . .

loop_
_atom_site_aniso_label
_atom_site_aniso_U_11
_atom_site_aniso_U_22
_atom_site_aniso_U_33
_atom_site_aniso_U_23
_atom_site_aniso_U_13
_atom_site_aniso_U_12
O1 0.1006(17) 0.0622(13) 0.125(2) 0.0316(13) 0.0285(15) 0.0396(12)
O2 0.0707(12) 0.0756(12) 0.0653(10) 0.0222(8) 0.0122(9) 0.0214(10)
O3 0.0768(11) 0.0405(8) 0.0581(9) 0.0084(7) 0.0310(8) 0.0039(7)
O4 0.0729(10) 0.0353(8) 0.0488(8) 0.0030(6) 0.0258(7) 0.0129(7)
O5 0.0602(9) 0.0357(7) 0.0457(8) 0.0017(6) 0.0203(7) 0.0090(6)
O6 0.0464(9) 0.0701(11) 0.0562(10) -0.0073(8) 0.0037(8) -0.0004(8)
N1 0.0489(9) 0.0325(8) 0.0418(9) 0.0027(7) 0.0169(7) 0.0052(7)
N2 0.0454(10) 0.0505(10) 0.0515(10) -0.0035(8) 0.0200(8) -0.0053(8)
C1 0.0633(14) 0.0413(12) 0.0656(14) 0.0119(11) 0.0254(12) 0.0083(10)
C2 0.0719(17) 0.0543(15) 0.096(2) 0.0174(14) 0.0470(15) 0.0018(12)
C3 0.0544(14) 0.0611(16) 0.097(2) 0.0056(14) 0.0412(14) 0.0008(12)
C4 0.0435(11) 0.0444(12) 0.0613(13) 0.0030(10) 0.0170(10) 0.0071(9)
C5 0.0417(10) 0.0368(10) 0.0382(9) 0.0000(8) 0.0097(8) 0.0006(8)
C6 0.0430(10) 0.0370(10) 0.0415(10) -0.0004(8) 0.0120(8) 0.0019(8)
C7 0.0463(11) 0.0396(11) 0.0457(11) 0.0048(9) 0.0139(9) 0.0068(9)
C8 0.0617(14) 0.0414(12) 0.0693(15) 0.0104(11) 0.0304(12) 0.0149(10)
C9 0.0586(14) 0.0530(13) 0.0800(15) 0.0219(9) 0.0313(12) 0.0157(11)
C10 0.128(3) 0.0448(15) 0.089(2) -0.0035(15) 0.032(2) 0.0220(16)
C11 0.093(3) 0.065(3) 0.063(2) 0.0160(19) 0.0184(18) 0.031(2)
C11A 0.093(3) 0.065(3) 0.063(2) 0.0160(19) 0.0184(18) 0.031(2)
C12 0.115(5) 0.101(4) 0.060(2) 0.002(2) 0.011(3) 0.014(3)
C12A 0.115(5) 0.101(4) 0.060(2) 0.002(2) 0.011(3) 0.014(3)
C13 0.0510(11) 0.0359(10) 0.0377(10) 0.0033(8) 0.0114(8) 0.0067(8)
C14 0.0743(15) 0.0377(11) 0.0479(12) -0.0027(9) 0.0100(11) 0.0174(11)
C15 0.152(4) 0.079(2) 0.098(2) -0.0056(19) 0.070(3) 0.044(2)
C16 0.104(2) 0.0450(14) 0.0635(16) -0.0046(12) -0.0093(15) 0.0047(14)
C17 0.0769(18) 0.0625(16) 0.0723(18) -0.0034(14) -0.0039(14) 0.0262(14)
C18 0.0422(11) 0.0427(11) 0.0482(12) -0.0053(9) 0.0125(9) 0.0040(8)
C19 0.0433(10) 0.0372(10) 0.0391(10) 0.0013(8) 0.0115(8) 0.0038(8)
C20 0.0456(11) 0.0372(10) 0.0394(10) -0.0002(8) 0.0120(8) 0.0019(8)
C21 0.0509(12) 0.0400(11) 0.0443(11) -0.0005(9) 0.0169(9) 0.0027(9)
C22 0.0718(16) 0.0598(15) 0.0465(12) 0.0063(11) 0.0240(11) 0.0040(12)
C23 0.0804(18) 0.0685(17) 0.0411(12) 0.0049(11) 0.0064(12) 0.0103(14)
C24 0.0574(14) 0.0629(16) 0.0542(14) -0.0051(12) -0.0032(11) 0.0014(12)
C25 0.0458(11) 0.0468(12) 0.0531(12) -0.0018(10) 0.0101(9) -0.0034(9)
C26 0.0595(15) 0.0605(15) 0.0841(18) -0.0115(14) 0.0374(14) -0.0154(12)

loop_
_atom_type_symbol
_atom_type_description
_atom_type_scat_dispersion_real
_atom_type_scat_dispersion_imag
_atom_type_scat_source
C C 0.0181 0.0091 'International Tables Vol C Tables 4.2.6.8 and 6.1.1.4'
H H 0.0000 0.0000 'International Tables Vol C Tables 4.2.6.8 and 6.1.1.4'
N N 0.0311 0.0180 'International Tables Vol C Tables 4.2.6.8 and 6.1.1.4'
O O 0.0492 0.0322 'International Tables Vol C Tables 4.2.6.8 and 6.1.1.4'

loop_
_geom_angle_atom_site_label_1
_geom_angle_atom_site_label_2
_geom_angle_atom_site_label_3
_geom_angle
_geom_angle_site_symmetry_1
_geom_angle_site_symmetry_3
_geom_angle_publ_flag
C9 O2 C11 139.9(10) . . ?
C9 O2 C11A 113.5(3) . . ?
C13 O4 C14 120.45(17) . . ?
C19 O5 C7 114.04(15) . . ?
C5 N1 C19 118.74(16) . . ?
C13 N1 C5 125.94(17) . . ?
C13 N1 C19 115.08(16) . . ?
C18 N2 C21 111.32(18) . . ?
C18 N2 C26 124.1(2) . . ?
C21 N2 C26 124.2(2) . . ?
C2 C1 H1 119.7 . . ?
C2 C1 C6 120.5(2) . . ?
C6 C1 H1 119.7 . . ?
C1 C2 H2 120.0 . . ?
C1 C2 C3 120.1(2) . . ?
C3 C2 H2 120.0 . . ?
C2 C3 H3 119.7 . . ?
C2 C3 C4 120.6(2) . . ?
C4 C3 H3 119.7 . . ?
C3 C4 H4 120.5 . . ?
C3 C4 C5 119.0(2) . . ?
C5 C4 H4 120.5 . . ?
C4 C5 N1 123.06(19) . . ?
C4 C5 C6 120.4(2) . . ?
C6 C5 N1 116.54(18) . . ?
C1 C6 C5 119.3(2) . . ?
C1 C6 C7 125.6(2) . . ?
C5 C6 C7 114.81(18) . . ?
O5 C7 C6 105.66(16) . . ?
O5 C7 H7 110.5 . . ?
O5 C7 C8 105.89(18) . . ?
C6 C7 H7 110.5 . . ?
C6 C7 C8 113.66(19) . . ?
C8 C7 H7 110.5 . . ?
C9 C8 C7 120.9(2) . . ?
C10 C8 C7 122.3(3) . . ?
C10 C8 C9 116.8(2) . . ?
O1 C9 O2 123.3(3) . . ?
O1 C9 C8 124.7(3) . . ?
O2 C9 C8 112.1(2) . . ?
C8 C10 H10A 120.0 . . ?
C8 C10 H10B 120.0 . . ?
H10A C10 H10B 120.0 . . ?
O2 C11 H11A 108.4 . . ?
O2 C11 H11B 108.4 . . ?
O2 C11 C12 115.3(16) . . ?
H11A C11 H11B 107.5 . . ?
C12 C11 H11A 108.4 . . ?
C12 C11 H11B 108.4 . . ?
O2 C11A H11C 110.5 . . ?
O2 C11A H11D 110.5 . . ?
O2 C11A C12A 106.2(4) . . ?
H11C C11A H11D 108.7 . . ?
C12A C11A H11C 110.5 . . ?
C12A C11A H11D 110.5 . . ?
C11 C12 H12A 109.5 . . ?
C11 C12 H12B 109.5 . . ?
C11 C12 H12C 109.5 . . ?
H12A C12 H12B 109.5 . . ?
H12A C12 H12C 109.5 . . ?
H12B C12 H12C 109.5 . . ?
C11A C12A H12D 109.5 . . ?
C11A C12A H12E 109.5 . . ?
C11A C12A H12F 109.5 . . ?
H12D C12A H12E 109.5 . . ?
H12D C12A H12F 109.5 . . ?
H12E C12A H12F 109.5 . . ?
O3 C13 O4 127.00(19) . . ?
O3 C13 N1 121.16(19) . . ?
O4 C13 N1 111.83(17) . . ?
O4 C14 C15 101.6(2) . . ?
O4 C14 C16 109.6(2) . . ?
O4 C14 C17 109.8(2) . . ?
C16 C14 C15 110.6(3) . . ?
C17 C14 C15 112.8(3) . . ?
C17 C14 C16 112.0(2) . . ?
C14 C15 H15A 109.5 . . ?
C14 C15 H15B 109.5 . . ?
C14 C15 H15C 109.5 . . ?
H15A C15 H15B 109.5 . . ?
H15A C15 H15C 109.5 . . ?
H15B C15 H15C 109.5 . . ?
C14 C16 H16A 109.5 . . ?
C14 C16 H16B 109.5 . . ?
C14 C16 H16C 109.5 . . ?
H16A C16 H16B 109.5 . . ?
H16A C16 H16C 109.5 . . ?
H16B C16 H16C 109.5 . . ?
C14 C17 H17A 109.5 . . ?
C14 C17 H17B 109.5 . . ?
C14 C17 H17C 109.5 . . ?
H17A C17 H17B 109.5 . . ?
H17A C17 H17C 109.5 . . ?
H17B C17 H17C 109.5 . . ?
O6 C18 N2 126.9(2) . . ?
O6 C18 C19 125.9(2) . . ?
N2 C18 C19 106.90(18) . . ?
O5 C19 N1 110.29(16) . . ?
O5 C19 C18 107.98(16) . . ?
O5 C19 C20 107.55(16) . . ?
N1 C19 C18 112.73(17) . . ?
N1 C19 C20 115.50(17) . . ?
C20 C19 C18 102.25(16) . . ?
C21 C20 C19 108.28(18) . . ?
C25 C20 C19 130.7(2) . . ?
C25 C20 C21 121.0(2) . . ?
C20 C21 N2 110.48(19) . . ?
C22 C21 N2 128.4(2) . . ?
C22 C21 C20 121.1(2) . . ?
C21 C22 H22 121.3 . . ?
C21 C22 C23 117.5(2) . . ?
C23 C22 H22 121.3 . . ?
C22 C23 H23 119.2 . . ?
C24 C23 C22 121.5(2) . . ?
C24 C23 H23 119.2 . . ?
C23 C24 H24 119.9 . . ?
C23 C24 C25 120.2(2) . . ?
C25 C24 H24 119.9 . . ?
C20 C25 C24 118.7(2) . . ?
C20 C25 H25 120.7 . . ?
C24 C25 H25 120.7 . . ?
N2 C26 H26A 109.5 . . ?
N2 C26 H26B 109.5 . . ?
N2 C26 H26C 109.5 . . ?
H26A C26 H26B 109.5 . . ?
H26A C26 H26C 109.5 . . ?
H26B C26 H26C 109.5 . . ?

loop_
_geom_bond_atom_site_label_1
_geom_bond_atom_site_label_2
_geom_bond_distance
_geom_bond_site_symmetry_2
_geom_bond_publ_flag
O1 C9 1.201(3) . ?
O2 C9 1.324(4) . ?
O2 C11 1.532(15) . ?
O2 C11A 1.464(4) . ?
O3 C13 1.208(3) . ?
O4 C13 1.326(3) . ?
O4 C14 1.484(2) . ?
O5 C7 1.451(3) . ?
O5 C19 1.413(2) . ?
O6 C18 1.211(3) . ?
N1 C5 1.429(3) . ?
N1 C13 1.380(3) . ?
N1 C19 1.475(3) . ?
N2 C18 1.365(3) . ?
N2 C21 1.404(3) . ?
N2 C26 1.448(3) . ?
C1 H1 0.9300 . ?
C1 C2 1.372(4) . ?
C1 C6 1.382(3) . ?
C2 H2 0.9300 . ?
C2 C3 1.377(4) . ?
C3 H3 0.9300 . ?
C3 C4 1.386(4) . ?
C4 H4 0.9300 . ?
C4 C5 1.387(3) . ?
C5 C6 1.393(3) . ?
C6 C7 1.507(3) . ?
C7 H7 0.9800 . ?
C7 C8 1.516(3) . ?
C8 C9 1.468(4) . ?
C8 C10 1.320(4) . ?
C10 H10A 0.9300 . ?
C10 H10B 0.9300 . ?
C11 H11A 0.9700 . ?
C11 H11B 0.9700 . ?
C11 C12 1.548(19) . ?
C11A H11C 0.9700 . ?
C11A H11D 0.9700 . ?
C11A C12A 1.476(7) . ?
C12 H12A 0.9600 . ?
C12 H12B 0.9600 . ?
C12 H12C 0.9600 . ?
C12A H12D 0.9600 . ?
C12A H12E 0.9600 . ?
C12A H12F 0.9600 . ?
C14 C15 1.514(4) . ?
C14 C16 1.509(4) . ?
C14 C17 1.507(4) . ?
C15 H15A 0.9600 . ?
C15 H15B 0.9600 . ?
C15 H15C 0.9600 . ?
C16 H16A 0.9600 . ?
C16 H16B 0.9600 . ?
C16 H16C 0.9600 . ?
C17 H17A 0.9600 . ?
C17 H17B 0.9600 . ?
C17 H17C 0.9600 . ?
C18 C19 1.564(3) . ?
C19 C20 1.504(3) . ?
C20 C21 1.390(3) . ?
C20 C25 1.368(3) . ?
C21 C22 1.378(3) . ?
C22 H22 0.9300 . ?
C22 C23 1.393(4) . ?
C23 H23 0.9300 . ?
C23 C24 1.381(4) . ?
C24 H24 0.9300 . ?
C24 C25 1.390(3) . ?
C25 H25 0.9300 . ?
C26 H26A 0.9600 . ?
C26 H26B 0.9600 . ?
C26 H26C 0.9600 . ?

loop_
_geom_torsion_atom_site_label_1
_geom_torsion_atom_site_label_2
_geom_torsion_atom_site_label_3
_geom_torsion_atom_site_label_4
_geom_torsion
_geom_torsion_site_symmetry_1
_geom_torsion_site_symmetry_2
_geom_torsion_site_symmetry_3
_geom_torsion_site_symmetry_4
_geom_torsion_publ_flag
O5 C7 C8 C9 155.2(2) . . . . ?
O5 C7 C8 C10 -27.6(3) . . . . ?
O5 C19 C20 C21 -107.57(19) . . . . ?
O5 C19 C20 C25 73.1(3) . . . . ?
O6 C18 C19 O5 -70.0(3) . . . . ?
O6 C18 C19 N1 52.1(3) . . . . ?
O6 C18 C19 C20 176.8(2) . . . . ?
N1 C5 C6 C1 -179.6(2) . . . . ?
N1 C5 C6 C7 -5.5(3) . . . . ?
N1 C19 C20 C21 128.80(19) . . . . ?
N1 C19 C20 C25 -50.6(3) . . . . ?
N2 C18 C19 O5 104.65(19) . . . . ?
N2 C18 C19 N1 -133.26(18) . . . . ?
N2 C18 C19 C20 -8.6(2) . . . . ?
N2 C21 C22 C23 -179.0(2) . . . . ?
C1 C2 C3 C4 -1.0(5) . . . . ?
C1 C6 C7 O5 129.7(2) . . . . ?
C1 C6 C7 C8 14.1(3) . . . . ?
C2 C1 C6 C5 -0.6(4) . . . . ?
C2 C1 C6 C7 -173.9(3) . . . . ?
C2 C3 C4 C5 -1.6(4) . . . . ?
C3 C4 C5 N1 -179.5(2) . . . . ?
C3 C4 C5 C6 3.1(4) . . . . ?
C4 C5 C6 C1 -2.0(3) . . . . ?
C4 C5 C6 C7 172.0(2) . . . . ?
C5 N1 C13 O3 -171.3(2) . . . . ?
C5 N1 C13 O4 10.1(3) . . . . ?
C5 N1 C19 O5 -16.0(2) . . . . ?
C5 N1 C19 C18 -136.76(18) . . . . ?
C5 N1 C19 C20 106.2(2) . . . . ?
C5 C6 C7 O5 -43.9(2) . . . . ?
C5 C6 C7 C8 -159.6(2) . . . . ?
C6 C1 C2 C3 2.0(5) . . . . ?
C6 C7 C8 C9 -89.2(3) . . . . ?
C6 C7 C8 C10 88.0(3) . . . . ?
C7 O5 C19 N1 -38.2(2) . . . . ?
C7 O5 C19 C18 85.33(19) . . . . ?
C7 O5 C19 C20 -165.00(16) . . . . ?
C7 C8 C9 O1 -174.5(3) . . . . ?
C7 C8 C9 O2 5.8(3) . . . . ?
C9 O2 C11 C12 90(2) . . . . ?
C9 O2 C11A C12A 156.1(4) . . . . ?
C10 C8 C9 O1 8.1(4) . . . . ?
C10 C8 C9 O2 -171.6(3) . . . . ?
C11 O2 C9 O1 -13.3(13) . . . . ?
C11 O2 C9 C8 166.4(13) . . . . ?
C11A O2 C9 O1 -4.2(4) . . . . ?
C11A O2 C9 C8 175.6(3) . . . . ?
C13 O4 C14 C15 176.2(3) . . . . ?
C13 O4 C14 C16 -66.8(3) . . . . ?
C13 O4 C14 C17 56.6(3) . . . . ?
C13 N1 C5 C4 35.1(3) . . . . ?
C13 N1 C5 C6 -147.4(2) . . . . ?
C13 N1 C19 O5 169.32(17) . . . . ?
C13 N1 C19 C18 48.5(2) . . . . ?
C13 N1 C19 C20 -68.5(2) . . . . ?
C14 O4 C13 O3 9.4(4) . . . . ?
C14 O4 C13 N1 -172.11(18) . . . . ?
C18 N2 C21 C20 -4.6(3) . . . . ?
C18 N2 C21 C22 174.1(2) . . . . ?
C18 C19 C20 C21 6.0(2) . . . . ?
C18 C19 C20 C25 -173.4(2) . . . . ?
C19 O5 C7 C6 68.7(2) . . . . ?
C19 O5 C7 C8 -170.47(18) . . . . ?
C19 N1 C5 C4 -138.9(2) . . . . ?
C19 N1 C5 C6 38.6(3) . . . . ?
C19 N1 C13 O3 2.9(3) . . . . ?
C19 N1 C13 O4 -175.66(17) . . . . ?
C19 C20 C21 N2 -1.5(2) . . . . ?
C19 C20 C21 C22 179.7(2) . . . . ?
C19 C20 C25 C24 -179.3(2) . . . . ?
C20 C21 C22 C23 -0.4(4) . . . . ?
C21 N2 C18 O6 -177.1(2) . . . . ?
C21 N2 C18 C19 8.3(2) . . . . ?
C21 C20 C25 C24 1.5(3) . . . . ?
C21 C22 C23 C24 1.2(4) . . . . ?
C22 C23 C24 C25 -0.6(4) . . . . ?
C23 C24 C25 C20 -0.7(4) . . . . ?
C25 C20 C21 N2 177.9(2) . . . . ?
C25 C20 C21 C22 -0.9(3) . . . . ?
C26 N2 C18 O6 -3.2(4) . . . . ?
C26 N2 C18 C19 -177.7(2) . . . . ?
C26 N2 C21 C20 -178.5(2) . . . . ?
C26 N2 C21 C22 0.2(4) . . . . ?
